data_1537027
loop_
_publ_author_name
'Zhang, Q.-Z.'
'Lu, C.-Z.'
'Yang, W.-B.'
'Wu, C.-D.'
'Yu, Y.-Q.'
'Liu, J.-H.'
'He, X.'
'Yan, Y.'

_publ_section_title
;
 Synthesis and structure of two Keggin-type heteropolyanions: [V Mo12
 O40]n(3n-) (1) and [H3 P Mo(V)Mo(VI)11 O40]1- (2)
;
_journal_name_full 'Journal of Cluster Science'
_journal_page_first 381
_journal_page_last 390
_journal_volume 14
_journal_year 2003
_chemical_formula_sum 'H78 Mo24 Ni O116 P2'
_chemical_name_systematic '(Ni (H2 O)6) (H3 P Mo12 O40)2 (H2 O)30'
_space_group_IT_number 148
_symmetry_space_group_name_Hall '-R 3'
_symmetry_space_group_name_H-M 'R -3 :H'
_cell_angle_alpha 90
_cell_angle_beta 90
_cell_angle_gamma 120
_cell_formula_units_Z 3
_cell_length_a 13.9669
_cell_length_b 13.9669
_cell_length_c 42.0075
_cell_volume 7096.717
_citation_journal_id_ASTM JCSCEB
_cod_data_source_file Zhang_JCSCEB_2003_1066.cif
_cod_data_source_block H78Mo24Ni1O116P2
_cod_original_formula_sum 'H78 Mo24 Ni1 O116 P2'
_cod_database_code 1537027

loop_
_symmetry_equiv_pos_as_xyz
x,y,z
-y,x-y,z
-x+y,-x,z
-x,-y,-z
y,-x+y,-z
x-y,x,-z
x+2/3,y+1/3,z+1/3
-y+2/3,x-y+1/3,z+1/3
-x+y+2/3,-x+1/3,z+1/3
-x+2/3,-y+1/3,-z+1/3
y+2/3,-x+y+1/3,-z+1/3
x-y+2/3,x+1/3,-z+1/3
x+1/3,y+2/3,z+2/3
-y+1/3,x-y+2/3,z+2/3
-x+y+1/3,-x+2/3,z+2/3
-x+1/3,-y+2/3,-z+2/3
y+1/3,-x+y+2/3,-z+2/3
x-y+1/3,x+2/3,-z+2/3

loop_
_atom_site_label
_atom_site_type_symbol
_atom_site_fract_x
_atom_site_fract_y
_atom_site_fract_z
_atom_site_occupancy
_atom_site_U_iso_or_equiv
O3 O-2 -0.1229 0.6024 0.60543 1 0.0
Mo3 Mo+5 -0.0394 0.53218 0.60139 1 0.0
Mo2 Mo+5 -0.2429 0.62619 0.60182 1 0.0
O10 O-2 -0.0468 0.5003 0.64557 1 0.0
O9 O-2 -0.2777 0.6065 0.64545 1 0.0
O13 O-2 -0.0873 0.3825 0.5011 1 0.0
O7 O-2 0.0026 0.4068 0.59838 1 0.0
Mo1 Mo+5 -0.17584 0.36679 0.5303 1 0.0
O1 O-2 -0.1818 0.7631 0.597 1 0.0
O17 O-2 0 1 0.5883 1 0.0
O15 O-2 0.1522 0.4541 0.5483 1 0.0
O20 O-2 0.1619 0.4646 0.6442 1 0.0
O5 O-2 0.0898 0.6374 0.5969 1 0.0
O21 O-2 0.0657 0.3062 0.4786 1 0.0
Mo4 Mo+5 -0.37076 0.46798 0.6671 1 0.0
O6 O-2 -0.3858 0.5098 0.7029 1 0.0
O4 O-2 -0.2401 0.4529 0.67205 1 0.0
O11 O-2 -0.2369 0.4559 0.51393 1 0.0
O19 O-2 -0.1008 0.1647 0.4387 1 0.0
O14 O-2 -0.3333 0.3333 0.5641 1 0.0
O12 O-2 -0.0896 0.4845 0.55931 1 0.0
P1 P+5 -0.3333 0.3333 0.6006 1 0.0
O8 O-2 -0.3584 0.4235 0.61257 1 0.0
O16 O-2 0.3333 0.6667 0.5648 1 0.0
O2 O-2 -0.2721 0.5706 0.55962 1 0.0
Ni1 Ni+2 0 0 0.5 1 0.0
O18 O-2 0.3333 0.6667 0.6277 1 0.0
O22 O-2 -0.0204 0.1129 0.5279 1 0.0
